data_2001175
loop_
_publ_author_name
'Toupet, L.'
'Soufiaoui, M.'
'Carrie, R.'

_publ_section_title
;
 Etude de la phenylhydrazone du 3-benzoyl-1-methylindole
;
_journal_issue 12
_journal_name_full 'Acta Crystallographica Section C'
_journal_page_first 2143
_journal_page_last 2145
_journal_paper_doi 10.1107/S0108270193005190
_journal_volume 49
_journal_year 1993
_chemical_formula_sum 'C22 H19 N3'
_chemical_formula_weight 325.4
_symmetry_cell_setting orthorhombic
_symmetry_space_group_name_Hall 'P 2c -2ac'
_symmetry_space_group_name_H-M 'P c a 21'
_atom_type_scat_source IntTabIV
_cell_angle_alpha 90
_cell_angle_beta 90
_cell_angle_gamma 90
_cell_formula_units_Z 8
_cell_length_a 17.770(6)
_cell_length_b 5.379(9)
_cell_length_c 36.001(6)
_cell_measurement_reflns_used 25
_cell_measurement_temperature 294
_cell_measurement_theta_max 12
_cell_measurement_theta_min 9
_cell_volume 3441.0(10)
_diffrn_measurement_device 'Enraf-Nonius CAD-4'
_diffrn_measurement_method '\w/2\q, t~max~ = 60 s'
_diffrn_radiation_type MoK\a
_diffrn_radiation_wavelength 0.70926
_diffrn_reflns_av_R_equivalents 0.024
_diffrn_reflns_limit_h_max 6
_diffrn_reflns_limit_h_min 0
_diffrn_reflns_limit_k_max 21
_diffrn_reflns_limit_k_min 0
_diffrn_reflns_limit_l_max 21
_diffrn_reflns_limit_l_min 0
_diffrn_reflns_number 3559
_diffrn_reflns_theta_max 25
_diffrn_standards_decay_% 0.3
_diffrn_standards_interval_time 60
_diffrn_standards_number 3
_exptl_absorpt_coefficient_mu 0.070
_exptl_absorpt_correction_type none
_exptl_crystal_colour white
_exptl_crystal_density_diffrn 1.256
_exptl_crystal_description prism
_exptl_crystal_size_max 0.25
_exptl_crystal_size_mid 0.20
_exptl_crystal_size_min 0.12
_refine_diff_density_max 0.12
_refine_diff_density_min 0.05
_refine_ls_extinction_method none
_refine_ls_goodness_of_fit_obs 2.3
_refine_ls_hydrogen_treatment noref
_refine_ls_number_parameters 451
_refine_ls_number_reflns 1730
_refine_ls_R_factor_obs 0.038
_refine_ls_shift/esd_max 0.3
_refine_ls_structure_factor_coef F
_refine_ls_weighting_details 'w = 1/[\s^2^(I)+(0.04F~o~^2^)^2^]^-1/2^'
_refine_ls_weighting_scheme calc
_refine_ls_wR_factor_obs 0.039
_reflns_number_observed 1730
_reflns_number_total 1730
_reflns_observed_criterion I>3\s(I)
_cod_data_source_file pa1035.cif
_cod_data_source_block pa1035_structure_1_of_1
_cod_depositor_comments
;
The following automatic conversions were performed:

'_refine_ls_weighting_scheme' value
'1/[\s^2^(I)+(0.04F~o~^2^)^2^]^-1/2^' was changed to 'calc'. New tag
'_refine_ls_weighting_details' was created. The value of the new tag
was set to 'w = 1/[\s^2^(I)+(0.04F~o~^2^)^2^]^-1/2^'.

Automatic conversion script
Id: cif_fix_values 3143 2015-03-26 13:38:13Z robertas 
;
_cod_database_code 2001175

loop_
_atom_site_label
_atom_site_fract_x
_atom_site_fract_y
_atom_site_fract_z
N1 .5367(2) -.2424(6) -.090
N2 .7298(2) .2849(7) -.07524(9)
N3 .7166(2) .2687(7) -.11260(10)
C1 .4931(2) -.0958(8) -.06710(10)
C2 .4159(2) -.0996(9) -.06000(10)
C3 .3886(2) .0740(10) -.03550(10)
C4 .4354(2) .2531(9) -.01970(10)
C5 .5112(2) .2614(8) -.02670(10)
C6 .5416(2) .0815(8) -.05050(10)
C7 .6164(2) .0323(8) -.06400(10)
C8 .6097(2) -.1683(8) -.08800(10)
C9 .6836(2) .1733(8) -.05310(10)
C10 .7005(2) .2012(8) -.01320(10)
C11 .7453(3) .3940(10) -.00040(10)
C12 .7629(3) .4140(10) .03680(10)
C13 .7347(3) .2470(10) .06180(10)
C14 .6904(3) .0540(10) .05010(10)
C15 .6731(3) .0370(10) .01250(10)
C16 .7589(2) .4225(8) -.13600(10)
C17 .8001(2) .6190(10) -.12240(10)
C18 .8385(3) .7735(9) -.14700(10)
C19 .8359(3) .7370(9) -.18450(10)
C20 .7944(3) .5370(10) -.19730(10)
C21 .7559(3) .3790(9) -.17400(10)
C22 .5063(3) -.4372(9) -.11370(10)
N31 .6953(2) .2460(7) .20453(9)
N32 .5020(2) .7706(7) .19136(9)
N33 .5144(2) .7418(8) .22850(10)
C31 .7377(2) .4006(8) .18190(10)
C32 .8150(2) .3997(9) .17530(10)
C33 .8424(2) .5791(9) .15170(10)
C34 .7960(3) .7581(9) .13570(10)
C35 .7183(2) .7556(8) .14210(10)
C36 .6892(2) .5710(8) .16550(10)
C37 .6147(2) .5206(8) .17890(10)
C38 .6213(2) .3214(8) .20240(10)
C39 .5470(2) .6633(8) .16810(10)
C40 .5295(2) .6982(8) .12820(10)
C41 .4850(3) .8970(10) .11660(10)
C42 .4668(3) .9280(10) .07940(10)
C43 .4945(3) .7540(10) .05400(10)
C44 .5393(3) .5610(10) .06500(10)
C45 .5562(2) .5296(9) .10250(10)
C46 .4727(2) .8847(9) .25320(10)
C47 .4302(2) 1.0875(9) .24190(10)
C48 .3903(3) 1.2283(9) .26730(10)
C49 .3939(3) 1.1670(10) .30480(10)
C50 .4369(3) .9660(10) .31550(10)
C51 .4752(2) .8256(9) .29070(10)
C52 .7258(3) .0460(9) .22690(10)
H2 .3849 -.2220 -.0730
H3 .3339 .0710 -.0300
H'N3 .6800 .1530 -.1230
H4 .4219 .3980 .0000
H5 .5410 .4670 -.0210
H8 .6579 -.2660 -.1000
H11 .7630 .5199 -.0190
H12 .7810 .6020 .0490
H13 .7450 .2720 .0880
H14 .6579 -.0660 .0680
H15 .6409 -.1330 .0000
H17 .8050 .6439 -.0960
H18 .8669 .9139 -.1380
H19 .8610 .8669 -.2070
H20 .7889 .5189 -.2240
H21 .7270 .2330 -.1850
H22A .4799 -.6020 -.1000
H22B .4790 -.3980 -.1390
H22C .5590 -.5329 -.1289
H32 .8479 .2720 .1860
H33 .8980 .6020 .1460
H'N33 .5609 .6020 .2340
H34 .8199 .9340 .1170
H35 .6819 .9340 .1270
H38 .5749 .2399 .2140
H41 .4589 1.000 .1369
H42 .4199 1.0659 .0680
H43 .4790 .8010 .0290
H44 .5799 .4670 .0390
H45 .6000 .4670 .1070
H47 .4199 1.1330 .2150
H48 .3590 1.3980 .2540
H49 .3590 1.2660 .3220
H50 .4410 .9319 .3420
H51 .5210 .6679 .2930
H52A .7379 .0680 .2540
H52B .7599 -.0660 .2050
H52C .6819 -.0660 .2340

loop_
_geom_angle_atom_site_label_1
_geom_angle_atom_site_label_2
_geom_angle_atom_site_label_3
_geom_angle
_geom_angle_publ_flag
C1 N1 C8 110.0(3) yes
C1 N1 C22 123.6(3) yes
C8 N1 C22 126.3(3) yes
N3 N2 C9 117.8(3) yes
N2 N3 C16 117.6(3) yes
N1 C1 C2 130.8(4) yes
N1 C1 C6 107.1(3) yes
C2 C1 C6 122.0(4) yes
C1 C2 C3 117.1(4) yes
C2 C3 C4 121.4(4) yes
C3 C4 C5 122.3(4) yes
C4 C5 C6 118.0(4) yes
C1 C6 C5 119.2(3) yes
C1 C6 C7 107.1(4) yes
C5 C6 C7 133.6(4) yes
C6 C7 C8 106.0(3) yes
C6 C7 C9 124.4(4) yes
C8 C7 C9 129.6(4) yes
N1 C8 C7 109.8(3) yes
N2 C9 C7 126.4(4) yes
N2 C9 C10 115.0(4) yes
C7 C9 C10 118.6(4) yes
C9 C10 C11 121.1(4) yes
C9 C10 C15 121.4(4) yes
C11 C10 C15 117.5(4) yes
C10 C11 C12 120.9(5) yes
C11 C12 C13 120.2(5) yes
C12 C13 C14 120.3(4) yes
C13 C14 C15 118.6(5) yes
C10 C15 C14 122.4(4) yes
C31 N31 C38 108.1(3) yes
C31 N31 C52 124.7(4) yes
C38 N31 C52 127.3(4) yes
N33 N32 C39 118.9(3) yes
N32 N33 C46 118.5(3) yes
N31 C31 C32 129.3(4) yes
N31 C31 C36 107.9(3) yes
C32 C31 C36 122.8(4) yes
C31 C32 C33 116.9(4) yes
C32 C33 C34 122.0(4) yes
C33 C34 C35 120.7(4) yes
C34 C35 C36 118.0(4) yes
C31 C36 C35 119.6(3) yes
C31 C36 C37 107.8(3) yes
C35 C36 C37 132.5(4) yes
C36 C37 C38 106.0(4) yes
C36 C37 C39 124.4(4) yes
C38 C37 C39 129.5(4) yes
N31 C38 C37 110.2(4) yes
N32 C39 C37 124.4(4) yes
N32 C39 C40 116.1(3) yes
C37 C39 C40 119.4(3) yes
C39 C40 C41 120.6(4) yes
C39 C40 C45 119.7(4) yes
C41 C40 C45 119.7(3) yes
C40 C41 C42 121.0(4) yes
C41 C42 C43 118.0(4) yes
C42 C43 C44 121.6(4) yes
C43 C44 C45 119.9(5) yes
C40 C45 C44 119.8(4) yes
N3 C16 C17 121.6(4) yes
N3 C16 C21 118.2(4) yes
C17 C16 C21 120.1(4) yes
C16 C17 C18 119.6(4) yes
C17 C18 C19 121.6(5) yes
C18 C19 C20 117.4(4) yes
C19 C20 C21 122.9(5) yes
C16 C21 C20 118.5(4) yes
N33 C46 C47 122.5(4) yes
N33 C46 C51 118.6(4) yes
C47 C46 C51 118.9(4) yes
C46 C47 C48 120.9(4) yes
C47 C48 C49 119.3(4) yes
C48 C49 C50 118.9(4) yes
C49 C50 C51 122.1(5) yes
C46 C51 C50 119.9(4) yes

loop_
_geom_bond_atom_site_label_1
_geom_bond_atom_site_label_2
_geom_bond_distance
_geom_bond_publ_flag
N1 C1 1.375(5) yes
N1 C8 1.359(5) yes
N1 C22 1.459(5) yes
N2 N3 1.368(4) yes
N2 C9 1.292(4) yes
N3 C16 1.400(5) yes
C1 C2 1.396(5) yes
C1 C6 1.417(5) yes
C2 C3 1.372(6) yes
C3 C4 1.395(6) yes
C4 C5 1.371(5) yes
C5 C6 1.400(5) yes
C6 C7 1.439(5) yes
C7 C8 1.388(5) yes
C7 C9 1.468(5) yes
C9 C10 1.476(5) yes
C10 C11 1.386(6) yes
C10 C15 1.368(5) yes
C11 C12 1.379(6) yes
C12 C13 1.368(6) yes
C13 C14 1.369(6) yes
C14 C15 1.390(6) yes
C16 C17 1.374(6) yes
C16 C21 1.388(5) yes
C17 C18 1.394(6) yes
C18 C19 1.367(6) yes
C19 C20 1.381(6) yes
C20 C21 1.378(6) yes
N31 C31 1.387(5) yes
N31 C38 1.379(5) yes
N31 C52 1.450(5) yes
N32 N33 1.365(4) yes
N32 C39 1.294(5) yes
N33 C46 1.389(5) yes
C31 C32 1.393(5) yes
C31 C36 1.389(5) yes
C32 C33 1.375(6) yes
C33 C34 1.393(6) yes
C34 C35 1.398(5) yes
C35 C36 1.403(5) yes
C36 C37 1.434(5) yes
C37 C38 1.372(5) yes
C39 C40 1.480(5) yes
C40 C41 1.397(6) yes
C40 C45 1.381(5) yes
C41 C42 1.388(5) yes
C42 C43 1.399(6) yes
C43 C44 1.366(6) yes
C44 C45 1.394(6) yes
C46 C47 1.388(6) yes
C46 C51 1.387(6) yes
C47 C48 1.385(6) yes
C48 C49 1.390(6) yes
C49 C50 1.377(6) yes
C50 C51 1.354(6) yes
N3 H'N3 0.979(3) yes
C2 H2 0.972(4) yes
C3 H3 0.994(4) yes
C4 H4 1.084(5) yes
C5 H5 1.240(4) yes
C8 H8 1.091(4) yes
C11 H11 0.995(5) yes
C12 H12 1.144(5) yes
C13 H13 0.968(5) yes
N33 H'N33 1.134(3) yes
C32 H32 0.982(4) yes
C33 H33 1.017(4) yes
C34 H34 1.234(5) yes
C35 H35 1.280(4) yes
C38 H38 1.018(4) yes
C41 H41 1.022(5) yes
C42 H42 1.185(5) yes
C43 H43 0.965(5) yes
C14 H14 1.088(5) yes
C15 H15 1.170(5) yes
C17 H17 0.965(5) yes
C18 H18 0.965(5) yes
C19 H19 1.162(5) yes
C20 H20 0.974(6) yes
C21 H21 1.008(4) yes
C22 H22A 1.118(5) yes
C22 H22B 1.047(5) yes
C22 H22C 1.195(5) yes
C44 H44 1.286(5) yes
C45 H45 0.861(4) yes
C47 H47 1.019(5) yes
C48 H48 1.172(5) yes
C49 H49 1.027(5) yes
C50 H50 0.969(6) yes
C51 H51 1.185(4) yes
C52 H52A 1.006(4) yes
C52 H52B 1.161(5) yes
C52 H52C 1.026(4) yes
